data_4518658
loop_
_publ_author_name
'Qin, Jincheng'
'Liu, Zhifu'
'Ma, Mingsheng'
'Liu, Feng'
'Qi, Ze-Ming'
'Li, Yongxiang'

_publ_section_title
;
 Structure and Microwave Dielectric Properties of Gillespite-Type
 ACuSi<sub>4</sub>O<sub>10</sub> (A = Ca, Sr, Ba) Ceramics and
 Quantitative Prediction of the <i>Q</i> \\times <i>f</i> Value via
 Machine Learning.
;
_journal_issue 15
_journal_name_full 'ACS applied materials &amp; interfaces'
_journal_page_first 17817
_journal_page_last 17826
_journal_paper_doi 10.1021/acsami.1c01909
_journal_volume 13
_journal_year 2021
_chemical_formula_sum 'Ba Cu O10 Si4'
_chemical_formula_weight 473.21
_space_group_IT_number 130
_space_group_name_Hall '-P 4a 2ac'
_space_group_name_H-M_alt 'P 4/n c c :2'
_symmetry_cell_setting tetragonal
_symmetry_space_group_name_H-M 'P 4/n c c :2'
_audit_creation_date 2020-01-06T11:18
_audit_creation_method 'from EXP file using GSAS2CIF'
_audit_update_record ' 2020-01-06T11:18  Initial CIF as created by GSAS2CIF'
_cell_angle_alpha 90.0
_cell_angle_beta 90.0
_cell_angle_gamma 90.0
_cell_formula_units_Z 4
_cell_length_a 7.4432(9)
_cell_length_b 7.4432
_cell_length_c 16.1448(19)
_cell_measurement_temperature 298
_cell_volume 894.44(15)
_computing_structure_refinement GSAS
_diffrn_ambient_temperature 298
_diffrn_measurement_device_type
;
Bruker D8 Advance
;
_pd_phase_name BaCuSi4O10
_refine_ls_goodness_of_fit_all 1.80
_refine_ls_matrix_type full
_refine_ls_number_parameters 39
_refine_ls_number_restraints 0
_refine_ls_shift/su_mean 0.15
_cod_data_source_file BaCuSi4O10-R.cif
_cod_data_source_block BaCuSi4O10
_cod_depositor_comments
;
The following automatic conversions were performed:

data item '_geom_angle_publ_flag' value 'N' was changed to 'n' in
accordance with the
/home/data/users/saulius/crontab/automatic-downloads/current/ACS/lib/dictionaries/cif_core.dic
dictionary named 'cif_core.dic' version 2.4.2 last updated on
2011-04-26 (89 times).

data item '_geom_bond_publ_flag' value 'N' was changed to 'n' in
accordance with the
/home/data/users/saulius/crontab/automatic-downloads/current/ACS/lib/dictionaries/cif_core.dic
dictionary named 'cif_core.dic' version 2.4.2 last updated on
2011-04-26 (39 times).

Automatic conversion script
Id: cif_fix_values 7556 2019-12-06 15:28:31Z antanas 
;
_cod_original_cell_volume 894.44(33)
_cod_database_code 4518658

loop_
_symmetry_equiv_pos_site_id
_symmetry_equiv_pos_as_xyz
1 +x,+y,+z
2 -y+1/2,+x,+z
3 -x+1/2,-y+1/2,+z
4 +y,-x+1/2,+z
5 -x+1/2,+y,+z+1/2
6 -y+1/2,-x+1/2,+z+1/2
7 +x,-y+1/2,+z+1/2
8 +y,+x,+z+1/2
-1 -x,-y,-z
-2 +y+1/2,-x,-z
-3 +x+1/2,+y+1/2,-z
-4 -y,+x+1/2,-z
-5 +x+1/2,-y,-z+1/2
-6 +y+1/2,+x+1/2,-z+1/2
-7 -x,+y+1/2,-z+1/2
-8 -y,-x,-z+1/2

loop_
_atom_site_type_symbol
_atom_site_label
_atom_site_fract_x
_atom_site_fract_y
_atom_site_fract_z
_atom_site_occupancy
_atom_site_thermal_displace_type
_atom_site_U_iso_or_equiv
_atom_site_symmetry_multiplicity
Ba Ba 0.25 0.75 0.0 1.0 Uiso 0.0145(6) 4
Cu Cu 0.25 0.25 0.09350(19) 1.0 Uiso 0.0103(12) 4
Si Si 0.5168(5) 0.9342(6) 0.15488(26) 1.0 Uiso 0.0085(13) 16
O O1 0.4697(10) 0.9697(10) 0.25 1.0 Uiso 0.006(4) 8
O O2 0.7341(19) 0.9941(8) 0.1347(4) 1.0 Uiso 0.0230(28) 16
O O3 0.3893(13) 0.0329(10) 0.0943(6) 1.0 Uiso 0.037(4) 16

loop_
_atom_type_symbol
_atom_type_number_in_cell
Ba 4.0
Cu 4.0
Si 16.0
O 40.0

loop_
_geom_angle_atom_site_label_1
_geom_angle_atom_site_label_2
_geom_angle_atom_site_label_3
_geom_angle
_geom_angle_site_symmetry_1
_geom_angle_site_symmetry_2
_geom_angle_site_symmetry_3
_geom_angle_publ_flag
Si Ba Si 87.97(14) 1_555 . 3_565 n
Si Ba Si 92.11(7) 1_555 . -2_555 n
Si Ba Si 121.18(8) 1_555 . -4_655 n
Si Ba O2 25.72(28) 1_555 . 2_655 n
Si Ba O2 79.60(15) 1_555 . 4_465 n
Si Ba O2 104.93(20) 1_555 . -1_675 n
Si Ba O2 139.48(8) 1_555 . -3_444 n
Si Ba O3 25.81(16) 1_555 . 1_565 n
Si Ba O3 96.73(17) 1_555 . 3_555 n
Si Ba O3 119.10(7) 1_555 . -2_654 n
Si Ba O3 139.28(8) 1_555 . -4_554 n
Si Ba Si 103.71(7) 3_565 . -2_555 n
Si Ba Si 121.18(8) 3_565 . -4_655 n
Si Ba O2 79.60(15) 3_565 . 2_655 n
Si Ba O2 25.72(28) 3_565 . 4_465 n
Si Ba O2 145.47(28) 3_565 . -1_675 n
Si Ba O2 132.17(8) 3_565 . -3_444 n
Si Ba O3 96.73(17) 3_565 . 1_565 n
Si Ba O3 25.81(16) 3_565 . 3_555 n
Si Ba O3 132.85(8) 3_565 . -2_654 n
Si Ba O3 131.97(8) 3_565 . -4_554 n
Si Ba Si 122.51(8) -2_555 . -4_655 n
Si Ba O2 127.43(19) -2_454 . 2_655 n
Si Ba O2 137.0(2) -2_454 . 4_465 n
Si Ba O2 67.94(12) -2_454 . -1_675 n
Si Ba O2 21.28(2) -2_454 . -3_444 n
Si Ba O3 128.1(2) -2_554 . 1_565 n
Si Ba O3 106.17(18) -2_554 . 3_555 n
Si Ba O3 3.29(2) -2_554 . -2_654 n
Si Ba O3 41.85(3) -2_554 . -4_554 n
Si Ba O2 163.82(13) -4_554 . 2_655 n
Si Ba O2 113.11(13) -4_554 . 4_465 n
Si Ba O2 43.8(2) -4_554 . -1_675 n
Si Ba O2 27.39(4) -4_554 . -3_444 n
Si Ba O3 119.16(19) -4_654 . 1_565 n
Si Ba O3 126.31(19) -4_654 . 3_555 n
Si Ba O3 43.05(3) -4_654 . -2_654 n
Si Ba O3 3.76(3) -4_654 . -4_554 n
O2 Ba O2 82.55(23) 2_655 . 4_465 n
O2 Ba O2 124.39(14) 2_655 . -1_675 n
O2 Ba O2 138.38(14) 2_655 . -3_444 n
O2 Ba O3 51.53(34) 2_655 . 1_565 n
O2 Ba O3 78.71(28) 2_655 . 3_555 n
O2 Ba O3 107.75(16) 2_655 . -2_654 n
O2 Ba O3 145.61(13) 2_655 . -4_554 n
O2 Ba O2 124.39(14) 4_465 . -1_675 n
O2 Ba O2 138.38(13) 4_465 . -3_444 n
O2 Ba O3 78.71(28) 4_465 . 1_565 n
O2 Ba O3 51.53(34) 4_465 . 3_555 n
O2 Ba O3 156.0(3) 4_465 . -2_654 n
O2 Ba O3 131.68(13) 4_465 . -4_554 n
O2 Ba O2 47.22(12) -1_675 . -3_444 n
O2 Ba O3 84.16(23) -1_675 . 1_565 n
O2 Ba O3 156.88(32) -1_675 . 3_555 n
O2 Ba O3 68.22(17) -1_675 . -2_654 n
O2 Ba O3 38.87(14) -1_675 . -4_554 n
O2 Ba O3 116.0(2) -3_544 . 1_565 n
O2 Ba O3 124.58(18) -3_544 . 3_555 n
O2 Ba O3 18.51(3) -3_544 . -2_654 n
O2 Ba O3 29.90(4) -3_544 . -4_554 n
O3 Ba O3 114.07(33) 1_565 . 3_555 n
O3 Ba O3 124.9(2) 1_565 . -2_654 n
O3 Ba O3 122.65(19) 1_565 . -4_554 n
O3 Ba O3 108.10(18) 3_555 . -2_654 n
O3 Ba O3 122.65(19) 3_555 . -4_554 n
O3 Ba O3 43.20(4) -2_654 . -4_554 n
O3 Cu O3 89.997(4) 1_555 . 2_555 n
O3 Cu O3 179.2(5) 1_555 . 3_555 n
O3 Cu O3 89.997(4) 1_555 . 4_555 n
O3 Cu O3 89.997(4) 2_555 . 3_555 n
O3 Cu O3 179.2(5) 2_555 . 4_555 n
O3 Cu O3 89.997(4) 3_555 . 4_555 n
Ba Si O1 129.2(4) 1_555 . 1_555 n
Ba Si O2 120.42(31) 1_555 . 1_555 n
Ba Si O2 55.31(33) 1_555 . 2_655 n
Ba Si O3 51.9(4) 1_555 . 1_565 n
O1 Si O2 110.4(5) 1_555 . 1_555 n
O1 Si O2 110.8(5) 1_555 . 2_655 n
O1 Si O3 113.2(4) 1_555 . 1_565 n
O2 Si O2 105.3(5) 1_555 . 2_655 n
O2 Si O3 109.6(6) 1_555 . 1_565 n
O2 Si O3 107.2(5) 2_655 . 1_565 n
Si O1 Si 144.2(3) 1_555 . -6_556 n
Ba O2 Si 110.7(5) 2_665 . 1_555 n
Ba O2 Si 99.0(5) 2_665 . 4_565 n
Si O2 Si 150.2(6) 1_555 . 4_565 n
Ba O3 Cu 115.5(5) 1_545 . 1_555 n
Ba O3 Si 102.3(4) 1_545 . 1_545 n
Cu O3 Si 137.3(6) 1_555 . 1_545 n

loop_
_geom_bond_atom_site_label_1
_geom_bond_atom_site_label_2
_geom_bond_distance
_geom_bond_site_symmetry_1
_geom_bond_site_symmetry_2
_geom_bond_publ_flag
Ba Si 3.475(4) . 1_555 n
Ba Si 3.846(4) . 2_655 n
Ba Si 3.475(4) . 3_565 n
Ba Si 3.846(4) . 4_465 n
Ba Si 3.846(4) . -1_675 n
Ba Si 3.475(4) . -2_465 n
Ba Si 3.846(4) . -3_445 n
Ba Si 3.475(4) . -4_655 n
Ba O2 2.893(6) . 2_655 n
Ba O2 2.893(6) . 4_465 n
Ba O2 2.893(6) . -1_675 n
Ba O2 2.893(6) . -3_445 n
Ba O3 2.798(10) . 1_565 n
Ba O3 3.484(9) . 2_555 n
Ba O3 2.798(10) . 3_555 n
Ba O3 3.484(9) . 4_565 n
Ba O3 3.484(9) . -1_665 n
Ba O3 2.798(10) . -2_565 n
Ba O3 3.484(9) . -3_455 n
Ba O3 2.798(10) . -4_555 n
Cu O3 1.920(7) . 1_555 n
Cu O3 1.920(7) . 2_555 n
Cu O3 1.920(7) . 3_555 n
Cu O3 1.920(7) . 4_555 n
Si Ba 3.475(4) . 1_555 n
Si Ba 3.846(4) . 2_665 n
Si O1 1.597(4) . 1_555 n
Si O2 1.709(13) . 1_555 n
Si O2 1.527(14) . 2_655 n
Si O3 1.549(8) . 1_565 n
O1 Si 1.597(4) . 1_555 n
O1 Si 1.597(4) . -6_455 n
O2 Ba 2.893(6) . 2_665 n
O2 Si 1.709(13) . 1_555 n
O2 Si 1.527(14) . 4_565 n
O3 Ba 2.798(10) . 1_545 n
O3 Ba 3.484(9) . 2_655 n
O3 Cu 1.920(7) . 1_555 n
O3 Si 1.549(8) . 1_545 n
